data_4331808
loop_
_publ_author_name
'Leah A. Wingard'
'Mathew C. Finniss'
'Michael Norris'
'Peter S. White'
'Maurice Brookhart'
'Joseph L. Templeton'

_publ_contact_author_name
;
;
_publ_section_title
;
 Synthesis, Structure, and Reactivity of Iridium(III) Complexes Containing
 a 4,6-Dimethyl-1,3-benzenediphenylimine Pincer Ligand
;
_journal_name_full 'Inorganic Chemistry'
_journal_page_first 515
_journal_page_last 526
_journal_paper_doi 10.1021/ic302589b
_journal_volume 52
_journal_year 2013
_chemical_formula_moiety 'C42 H39 Cl Ir N2 P'
_chemical_formula_sum 'C42 H39 Cl Ir N2 P'
_chemical_formula_weight 830.37
_chemical_name_systematic
;
 ? 
;
_space_group_crystal_system monoclinic
_space_group_IT_number 14
_space_group_name_Hall '-P 2yn'
_space_group_name_H-M_alt 'P 1 21/n 1'
_symmetry_space_group_name_Hall '-P 2yn'
_symmetry_space_group_name_H-M 'P 1 21/n 1'
_atom_sites_solution_hydrogens geom
_atom_sites_solution_primary iterative
_atom_sites_solution_secondary difmap
_audit_creation_date 2012-02-29
_audit_creation_method
;
  Olex2 1.2-beta
  (compiled Jan 17 2012 15:45:47, GUI svn.r4036)
;
_cell_angle_alpha 90.00
_cell_angle_beta 95.4520(10)
_cell_angle_gamma 90.00
_cell_formula_units_Z 4
_cell_length_a 11.7273(3)
_cell_length_b 16.9263(4)
_cell_length_c 17.7219(4)
_cell_measurement_reflns_used 9954
_cell_measurement_temperature 100
_cell_measurement_theta_max 73.25
_cell_measurement_theta_min 3.62
_cell_volume 3501.88(15)
_computing_data_reduction 'SAINT v7.68A (Bruker, 2009)'
_computing_molecular_graphics
;
O. V. Dolomanov, L. J. Bourhis, R. J. Gildea, J. A. K. Howard and H. Puschmann,
OLEX2: a complete structure solution, refinement and analysis program.
J. Appl. Cryst. (2009). 42, 339-341.
;
_computing_publication_material
;
O. V. Dolomanov, L. J. Bourhis, R. J. Gildea, J. A. K. Howard and H. Puschmann,
OLEX2: a complete structure solution, refinement and analysis program.
J. Appl. Cryst. (2009). 42, 339-341.
;
_computing_structure_refinement
;
XL, G.M. Sheldrick, Acta Cryst.
(2008). A64, 112-122
;
_computing_structure_solution
;
olex2.solve (L.J. Bourhis, O.V. Dolomanov, R.J. Gildea, J.A.K. Howard,
H. Puschmann, in preparation, 2011)
;
_diffrn_ambient_temperature 100
_diffrn_detector_area_resol_mean 8
_diffrn_measured_fraction_theta_full 0.983
_diffrn_measured_fraction_theta_max 0.983
_diffrn_measurement_device_type 'Bruker APEX-II CCD'
_diffrn_measurement_method '\f and \w scans'
_diffrn_radiation_monochromator graphite
_diffrn_radiation_type CuK\a
_diffrn_radiation_wavelength 1.54184
_diffrn_reflns_av_R_equivalents 0.0320
_diffrn_reflns_av_unetI/netI 0.0232
_diffrn_reflns_limit_h_max 14
_diffrn_reflns_limit_h_min -14
_diffrn_reflns_limit_k_max 20
_diffrn_reflns_limit_k_min -20
_diffrn_reflns_limit_l_max 21
_diffrn_reflns_limit_l_min -22
_diffrn_reflns_number 33963
_diffrn_reflns_theta_full 73.78
_diffrn_reflns_theta_max 73.78
_diffrn_reflns_theta_min 3.62
_diffrn_source 'sealed tube'
_diffrn_standards_number 0
_exptl_absorpt_coefficient_mu 8.757
_exptl_absorpt_correction_T_max 0.6817
_exptl_absorpt_correction_T_min 0.2280
_exptl_absorpt_correction_type numerical
_exptl_absorpt_process_details
;
SADABS-2008/1 (Bruker,2008) was used for absorption correction.
R(int) was 0.0620 before and 0.0413 after correction.
The Ratio of minimum to maximum transmission is 0.3345.
The \l/2 correction factor is 0.0015.
;
_exptl_crystal_colour 'clear red'
_exptl_crystal_colour_lustre clear
_exptl_crystal_colour_primary red
_exptl_crystal_density_diffrn 1.575
_exptl_crystal_description block
_exptl_crystal_F_000 1656
_exptl_crystal_size_max 0.35
_exptl_crystal_size_mid 0.1
_exptl_crystal_size_min 0.079
_refine_diff_density_max 1.128
_refine_diff_density_min -0.741
_refine_diff_density_rms 0.097
_refine_ls_extinction_method none
_refine_ls_goodness_of_fit_ref 1.048
_refine_ls_hydrogen_treatment constr
_refine_ls_matrix_type full
_refine_ls_number_parameters 427
_refine_ls_number_reflns 6959
_refine_ls_number_restraints 0
_refine_ls_restrained_S_all 1.048
_refine_ls_R_factor_all 0.0260
_refine_ls_R_factor_gt 0.0235
_refine_ls_shift/su_max 0.005
_refine_ls_shift/su_mean 0.000
_refine_ls_structure_factor_coef Fsqd
_refine_ls_weighting_details 'calc w=1/[\s^2^(Fo^2^)+(0.0396P)^2^+0.8993P] where P=(Fo^2^+2Fc^2^)/3'
_refine_ls_weighting_scheme calc
_refine_ls_wR_factor_gt 0.0585
_refine_ls_wR_factor_ref 0.0600
_reflns_number_gt 6426
_reflns_number_total 6959
_reflns_threshold_expression >2sigma(I)
_cod_data_source_file ic302589b_si_004_2.cif
_cod_data_source_block x1202019
_cod_database_code 4331808

loop_
_space_group_symop_id
_space_group_symop_operation_xyz
1 'x, y, z'
2 '-x+1/2, y+1/2, -z+1/2'
3 '-x, -y, -z'
4 'x-1/2, -y-1/2, z-1/2'

loop_
_atom_site_label
_atom_site_type_symbol
_atom_site_fract_x
_atom_site_fract_y
_atom_site_fract_z
_atom_site_U_iso_or_equiv
_atom_site_adp_type
_atom_site_occupancy
_atom_site_symmetry_multiplicity
_atom_site_calc_flag
_atom_site_refinement_flags
Ir1 Ir 0.492326(7) 0.318841(5) 0.647566(5) 0.01114(5) Uani 1 1 d .
Cl1 Cl 0.62026(5) 0.31981(3) 0.76917(3) 0.01594(12) Uani 1 1 d .
P1 P 0.43583(5) 0.18796(3) 0.67602(3) 0.01204(12) Uani 1 1 d .
N1 N 0.34565(16) 0.36930(12) 0.68461(12) 0.0149(4) Uani 1 1 d .
N2 N 0.60065(16) 0.27440(12) 0.57087(11) 0.0135(4) Uani 1 1 d .
C1 C 0.6119(2) 0.45602(16) 0.56097(16) 0.0233(5) Uani 1 1 d .
H1A H 0.5712 0.4379 0.5132 0.035 Uiso 1 1 calc R
H1B H 0.6857 0.4286 0.5694 0.035 Uiso 1 1 calc R
H1C H 0.6250 0.5131 0.5583 0.035 Uiso 1 1 calc R
C2 C 0.5401(2) 0.43800(14) 0.62630(14) 0.0172(5) Uani 1 1 d .
H2A H 0.4686 0.4693 0.6179 0.021 Uiso 1 1 calc R
H2B H 0.5824 0.4583 0.6733 0.021 Uiso 1 1 calc R
C3 C 0.3259(2) 0.39358(14) 0.75962(14) 0.0176(5) Uani 1 1 d .
C4 C 0.4082(2) 0.43727(15) 0.80272(15) 0.0214(5) Uani 1 1 d .
H4 H 0.4797 0.4481 0.7839 0.026 Uiso 1 1 calc R
C5 C 0.3858(2) 0.46498(16) 0.87321(16) 0.0244(5) Uani 1 1 d .
H5 H 0.4418 0.4956 0.9024 0.029 Uiso 1 1 calc R
C6 C 0.2815(2) 0.44825(16) 0.90189(15) 0.0255(6) Uani 1 1 d .
H6 H 0.2657 0.4684 0.9498 0.031 Uiso 1 1 calc R
C7 C 0.2014(2) 0.40214(17) 0.85996(16) 0.0261(6) Uani 1 1 d .
H7 H 0.1313 0.3894 0.8799 0.031 Uiso 1 1 calc R
C8 C 0.2227(2) 0.37438(15) 0.78891(15) 0.0206(5) Uani 1 1 d .
H8 H 0.1676 0.3425 0.7603 0.025 Uiso 1 1 calc R
C9 C 0.2651(2) 0.38345(14) 0.62977(14) 0.0169(5) Uani 1 1 d .
H9 H 0.1958 0.4089 0.6394 0.020 Uiso 1 1 calc R
C10 C 0.3951(2) 0.32503(13) 0.55409(15) 0.0144(5) Uani 1 1 d .
C11 C 0.2854(2) 0.35906(14) 0.55443(14) 0.0162(5) Uani 1 1 d .
C12 C 0.2147(2) 0.36373(15) 0.48678(15) 0.0199(5) Uani 1 1 d .
C13 C 0.2548(2) 0.33228(16) 0.42109(15) 0.0202(5) Uani 1 1 d .
H13 H 0.2054 0.3336 0.3754 0.024 Uiso 1 1 calc R
C14 C 0.3642(2) 0.29892(15) 0.41929(15) 0.0180(5) Uani 1 1 d .
C15 C 0.4351(2) 0.29703(15) 0.48719(14) 0.0160(5) Uani 1 1 d .
C16 C 0.0967(2) 0.40072(19) 0.48353(17) 0.0302(6) Uani 1 1 d .
H16A H 0.0515 0.3740 0.5197 0.045 Uiso 1 1 calc R
H16B H 0.0583 0.3952 0.4322 0.045 Uiso 1 1 calc R
H16C H 0.1040 0.4569 0.4966 0.045 Uiso 1 1 calc R
C17 C 0.4016(2) 0.26640(17) 0.34655(15) 0.0234(5) Uani 1 1 d .
H17A H 0.4595 0.3013 0.3281 0.035 Uiso 1 1 calc R
H17B H 0.3354 0.2631 0.3085 0.035 Uiso 1 1 calc R
H17C H 0.4342 0.2136 0.3557 0.035 Uiso 1 1 calc R
C18 C 0.5512(2) 0.26917(14) 0.50120(14) 0.0155(4) Uani 1 1 d .
H18 H 0.5907 0.2478 0.4615 0.019 Uiso 1 1 calc R
C19 C 0.7172(2) 0.24888(15) 0.58478(14) 0.0171(5) Uani 1 1 d .
C20 C 0.7530(2) 0.17833(16) 0.55434(16) 0.0226(6) Uani 1 1 d .
H20 H 0.7006 0.1475 0.5226 0.027 Uiso 1 1 calc R
C21 C 0.8655(2) 0.1529(2) 0.57040(18) 0.0326(7) Uani 1 1 d .
H21 H 0.8897 0.1046 0.5497 0.039 Uiso 1 1 calc R
C22 C 0.9419(2) 0.1976(2) 0.61627(19) 0.0343(7) Uani 1 1 d .
H22 H 1.0186 0.1801 0.6274 0.041 Uiso 1 1 calc R
C23 C 0.9066(2) 0.2684(2) 0.64613(17) 0.0297(6) Uani 1 1 d .
H23 H 0.9599 0.2995 0.6770 0.036 Uiso 1 1 calc R
C24 C 0.7943(2) 0.29403(17) 0.63132(15) 0.0219(5) Uani 1 1 d .
H24 H 0.7703 0.3420 0.6527 0.026 Uiso 1 1 calc R
C25 C 0.5412(2) 0.11090(14) 0.70430(13) 0.0147(5) Uani 1 1 d .
C26 C 0.5016(2) 0.03311(15) 0.71271(15) 0.0216(5) Uani 1 1 d .
H26 H 0.4218 0.0222 0.7057 0.026 Uiso 1 1 calc R
C27 C 0.5779(2) -0.02704(15) 0.73102(16) 0.0260(6) Uani 1 1 d .
H27 H 0.5506 -0.0795 0.7359 0.031 Uiso 1 1 calc R
C28 C 0.6951(2) -0.01170(16) 0.74252(16) 0.0245(6) Uani 1 1 d .
H28 H 0.7477 -0.0536 0.7544 0.029 Uiso 1 1 calc R
C29 C 0.7340(2) 0.06476(16) 0.73648(16) 0.0240(5) Uani 1 1 d .
H29 H 0.8137 0.0755 0.7455 0.029 Uiso 1 1 calc R
C30 C 0.6578(2) 0.12651(15) 0.71722(14) 0.0185(5) Uani 1 1 d .
H30 H 0.6855 0.1789 0.7130 0.022 Uiso 1 1 calc R
C31 C 0.3607(2) 0.14492(14) 0.59066(14) 0.0147(5) Uani 1 1 d .
C32 C 0.2487(2) 0.16863(15) 0.56651(16) 0.0186(5) Uani 1 1 d .
H32 H 0.2072 0.1999 0.5990 0.022 Uiso 1 1 calc R
C33 C 0.1979(2) 0.14692(16) 0.49581(16) 0.0230(5) Uani 1 1 d .
H33 H 0.1216 0.1629 0.4804 0.028 Uiso 1 1 calc R
C34 C 0.2577(2) 0.10193(16) 0.44727(15) 0.0250(6) Uani 1 1 d .
H34 H 0.2227 0.0871 0.3988 0.030 Uiso 1 1 calc R
C35 C 0.3691(2) 0.07879(15) 0.47020(15) 0.0224(5) Uani 1 1 d .
H35 H 0.4107 0.0483 0.4371 0.027 Uiso 1 1 calc R
C36 C 0.4201(2) 0.09995(14) 0.54109(14) 0.0178(5) Uani 1 1 d .
H36 H 0.4964 0.0837 0.5562 0.021 Uiso 1 1 calc R
C37 C 0.3417(2) 0.17451(14) 0.75173(15) 0.0167(5) Uani 1 1 d .
C38 C 0.3770(2) 0.20939(15) 0.82147(15) 0.0201(5) Uani 1 1 d .
H38 H 0.4397 0.2452 0.8254 0.024 Uiso 1 1 calc R
C39 C 0.3211(3) 0.19197(17) 0.88522(17) 0.0275(6) Uani 1 1 d .
H39 H 0.3456 0.2157 0.9326 0.033 Uiso 1 1 calc R
C40 C 0.2294(3) 0.13987(18) 0.87956(17) 0.0303(6) Uani 1 1 d .
H40 H 0.1926 0.1268 0.9234 0.036 Uiso 1 1 calc R
C41 C 0.1911(3) 0.10683(17) 0.81023(18) 0.0302(6) Uani 1 1 d .
H41 H 0.1265 0.0728 0.8063 0.036 Uiso 1 1 calc R
C42 C 0.2474(2) 0.12346(16) 0.74636(16) 0.0231(5) Uani 1 1 d .
H42 H 0.2217 0.1001 0.6990 0.028 Uiso 1 1 calc R

loop_
_atom_site_aniso_label
_atom_site_aniso_U_11
_atom_site_aniso_U_22
_atom_site_aniso_U_33
_atom_site_aniso_U_23
_atom_site_aniso_U_13
_atom_site_aniso_U_12
Ir1 0.01161(6) 0.01146(7) 0.01000(7) -0.00009(3) -0.00072(4) 0.00008(3)
Cl1 0.0167(3) 0.0164(3) 0.0137(3) -0.00048(19) -0.0033(2) -0.00082(18)
P1 0.0128(3) 0.0123(3) 0.0108(3) -0.0003(2) -0.0001(2) 0.00041(19)
N1 0.0134(9) 0.0157(9) 0.0157(10) 0.0006(8) 0.0021(8) 0.0016(7)
N2 0.0139(9) 0.0141(9) 0.0126(9) 0.0009(7) 0.0016(8) -0.0001(7)
C1 0.0265(12) 0.0181(12) 0.0255(14) 0.0041(11) 0.0040(11) -0.0009(10)
C2 0.0214(11) 0.0122(10) 0.0174(12) 0.0009(9) -0.0010(10) -0.0035(9)
C3 0.0212(11) 0.0147(11) 0.0169(12) 0.0001(9) 0.0014(10) 0.0069(9)
C4 0.0235(12) 0.0183(12) 0.0222(13) 0.0010(10) 0.0016(10) 0.0041(10)
C5 0.0332(14) 0.0199(12) 0.0190(13) -0.0030(10) -0.0034(11) 0.0059(11)
C6 0.0368(15) 0.0231(13) 0.0171(12) 0.0017(10) 0.0052(11) 0.0126(11)
C7 0.0273(13) 0.0274(13) 0.0248(14) 0.0049(11) 0.0085(11) 0.0089(11)
C8 0.0217(12) 0.0192(12) 0.0209(13) 0.0032(10) 0.0024(10) 0.0044(10)
C9 0.0147(10) 0.0155(11) 0.0204(13) 0.0003(9) 0.0008(9) 0.0017(8)
C10 0.0171(11) 0.0124(11) 0.0134(12) 0.0020(8) 0.0004(9) -0.0026(8)
C11 0.0154(11) 0.0152(11) 0.0176(12) 0.0009(9) -0.0009(9) 0.0007(9)
C12 0.0188(12) 0.0186(12) 0.0214(13) 0.0036(10) -0.0031(10) 0.0004(10)
C13 0.0209(12) 0.0219(12) 0.0164(13) 0.0034(10) -0.0060(10) -0.0027(10)
C14 0.0227(12) 0.0162(11) 0.0145(12) 0.0014(10) -0.0010(10) -0.0039(10)
C15 0.0175(11) 0.0161(11) 0.0138(12) 0.0026(9) -0.0016(9) -0.0023(9)
C16 0.0208(12) 0.0402(16) 0.0279(15) 0.0012(13) -0.0060(11) 0.0094(12)
C17 0.0266(13) 0.0285(13) 0.0142(12) 0.0003(11) -0.0023(10) -0.0007(11)
C18 0.0178(11) 0.0148(10) 0.0137(11) 0.0002(9) 0.0002(9) -0.0009(9)
C19 0.0136(11) 0.0263(13) 0.0118(11) 0.0016(10) 0.0021(9) -0.0004(9)
C20 0.0192(13) 0.0300(15) 0.0180(13) -0.0028(10) -0.0010(10) 0.0041(10)
C21 0.0257(14) 0.0441(18) 0.0277(15) -0.0082(13) 0.0012(12) 0.0158(13)
C22 0.0167(12) 0.0566(19) 0.0298(16) -0.0059(15) 0.0023(12) 0.0113(13)
C23 0.0172(12) 0.0481(18) 0.0234(14) -0.0052(13) -0.0013(11) -0.0032(12)
C24 0.0186(12) 0.0297(14) 0.0179(13) -0.0015(11) 0.0035(10) -0.0009(11)
C25 0.0179(11) 0.0153(11) 0.0104(11) -0.0006(8) -0.0013(9) 0.0027(9)
C26 0.0240(12) 0.0177(12) 0.0226(13) 0.0018(10) -0.0016(10) 0.0002(10)
C27 0.0347(14) 0.0155(12) 0.0268(14) 0.0011(11) -0.0019(12) 0.0007(11)
C28 0.0287(13) 0.0219(12) 0.0220(13) -0.0001(10) -0.0032(11) 0.0122(11)
C29 0.0198(12) 0.0278(14) 0.0234(13) -0.0005(11) -0.0028(10) 0.0045(10)
C30 0.0204(12) 0.0191(12) 0.0162(12) -0.0019(10) 0.0020(10) 0.0007(9)
C31 0.0183(11) 0.0125(10) 0.0129(11) 0.0028(9) -0.0002(9) -0.0025(9)
C32 0.0192(12) 0.0160(11) 0.0203(13) 0.0012(10) -0.0001(10) -0.0027(9)
C33 0.0225(12) 0.0221(13) 0.0227(14) 0.0048(10) -0.0068(11) -0.0029(10)
C34 0.0365(14) 0.0211(12) 0.0155(12) 0.0024(10) -0.0075(11) -0.0074(11)
C35 0.0345(14) 0.0175(12) 0.0151(12) -0.0011(10) 0.0025(11) 0.0005(10)
C36 0.0209(11) 0.0156(11) 0.0167(12) 0.0010(9) 0.0014(10) -0.0005(9)
C37 0.0184(12) 0.0163(11) 0.0161(12) 0.0012(9) 0.0047(10) 0.0029(9)
C38 0.0247(12) 0.0181(12) 0.0175(12) -0.0002(10) 0.0026(10) 0.0033(10)
C39 0.0377(16) 0.0265(13) 0.0190(14) -0.0003(11) 0.0064(12) 0.0074(12)
C40 0.0394(16) 0.0273(14) 0.0273(15) 0.0051(12) 0.0196(13) 0.0034(12)
C41 0.0322(14) 0.0220(13) 0.0392(17) 0.0001(12) 0.0185(13) -0.0031(11)
C42 0.0256(13) 0.0226(13) 0.0222(13) -0.0018(11) 0.0074(11) -0.0042(10)

loop_
_atom_type_symbol
_atom_type_description
_atom_type_scat_dispersion_real
_atom_type_scat_dispersion_imag
_atom_type_scat_source
C C 0.0181 0.0091 'International Tables Vol C Tables 4.2.6.8 and 6.1.1.4'
H H 0.0000 0.0000 'International Tables Vol C Tables 4.2.6.8 and 6.1.1.4'
Cl Cl 0.3639 0.7018 'International Tables Vol C Tables 4.2.6.8 and 6.1.1.4'
Ir Ir -4.7710 6.5667 'International Tables Vol C Tables 4.2.6.8 and 6.1.1.4'
N N 0.0311 0.0180 'International Tables Vol C Tables 4.2.6.8 and 6.1.1.4'
P P 0.2955 0.4335 'International Tables Vol C Tables 4.2.6.8 and 6.1.1.4'

loop_
_geom_angle_atom_site_label_1
_geom_angle_atom_site_label_2
_geom_angle_atom_site_label_3
_geom_angle
P1 Ir1 Cl1 88.844(19)
N1 Ir1 Cl1 99.86(6)
N1 Ir1 P1 93.44(6)
N1 Ir1 N2 157.76(8)
N1 Ir1 C2 84.63(9)
N2 Ir1 Cl1 102.16(6)
N2 Ir1 P1 90.08(5)
N2 Ir1 C2 92.26(9)
C2 Ir1 Cl1 90.00(7)
C2 Ir1 P1 177.56(7)
C10 Ir1 Cl1 176.48(7)
C10 Ir1 P1 94.54(7)
C10 Ir1 N1 79.00(9)
C10 Ir1 N2 78.83(9)
C10 Ir1 C2 86.58(9)
C25 P1 Ir1 121.74(8)
C31 P1 Ir1 108.51(8)
C31 P1 C25 101.65(11)
C31 P1 C37 106.27(12)
C37 P1 Ir1 118.06(8)
C37 P1 C25 98.57(11)
C3 N1 Ir1 128.48(16)
C9 N1 Ir1 113.55(16)
C9 N1 C3 117.9(2)
C18 N2 Ir1 113.20(16)
C18 N2 C19 118.0(2)
C19 N2 Ir1 128.80(16)
H1A C1 H1B 109.5
H1A C1 H1C 109.5
H1B C1 H1C 109.5
C2 C1 H1A 109.5
C2 C1 H1B 109.5
C2 C1 H1C 109.5
Ir1 C2 H2A 107.4
Ir1 C2 H2B 107.4
C1 C2 Ir1 119.69(17)
C1 C2 H2A 107.4
C1 C2 H2B 107.4
H2A C2 H2B 106.9
C4 C3 N1 120.0(2)
C4 C3 C8 120.0(2)
C8 C3 N1 120.0(2)
C3 C4 H4 120.1
C5 C4 C3 119.8(2)
C5 C4 H4 120.1
C4 C5 H5 119.8
C4 C5 C6 120.5(3)
C6 C5 H5 119.8
C5 C6 H6 120.2
C7 C6 C5 119.5(2)
C7 C6 H6 120.2
C6 C7 H7 119.8
C6 C7 C8 120.4(2)
C8 C7 H7 119.8
C3 C8 H8 120.2
C7 C8 C3 119.6(3)
C7 C8 H8 120.2
N1 C9 H9 121.2
N1 C9 C11 117.7(2)
C11 C9 H9 121.2
C11 C10 Ir1 119.03(19)
C15 C10 Ir1 119.52(18)
C15 C10 C11 121.4(2)
C10 C11 C9 110.6(2)
C12 C11 C9 130.1(2)
C12 C11 C10 119.2(2)
C11 C12 C13 118.3(2)
C11 C12 C16 121.5(2)
C13 C12 C16 120.2(2)
C12 C13 H13 118.3
C12 C13 C14 123.4(2)
C14 C13 H13 118.3
C13 C14 C17 120.5(2)
C15 C14 C13 117.4(2)
C15 C14 C17 122.1(2)
C10 C15 C18 110.6(2)
C14 C15 C10 120.1(2)
C14 C15 C18 129.2(2)
C12 C16 H16A 109.5
C12 C16 H16B 109.5
C12 C16 H16C 109.5
H16A C16 H16B 109.5
H16A C16 H16C 109.5
H16B C16 H16C 109.5
C14 C17 H17A 109.5
C14 C17 H17B 109.5
C14 C17 H17C 109.5
H17A C17 H17B 109.5
H17A C17 H17C 109.5
H17B C17 H17C 109.5
N2 C18 C15 117.7(2)
N2 C18 H18 121.1
C15 C18 H18 121.1
C20 C19 N2 120.7(2)
C20 C19 C24 119.9(2)
C24 C19 N2 119.4(2)
C19 C20 H20 120.0
C21 C20 C19 120.1(3)
C21 C20 H20 120.0
C20 C21 H21 119.9
C22 C21 C20 120.1(3)
C22 C21 H21 119.9
C21 C22 H22 120.1
C21 C22 C23 119.9(3)
C23 C22 H22 120.1
C22 C23 H23 119.7
C24 C23 C22 120.7(3)
C24 C23 H23 119.7
C19 C24 H24 120.3
C23 C24 C19 119.4(3)
C23 C24 H24 120.3
C26 C25 P1 118.26(18)
C30 C25 P1 122.46(19)
C30 C25 C26 119.3(2)
C25 C26 H26 119.9
C27 C26 C25 120.3(2)
C27 C26 H26 119.9
C26 C27 H27 119.8
C26 C27 C28 120.5(2)
C28 C27 H27 119.8
C27 C28 H28 120.3
C29 C28 C27 119.5(2)
C29 C28 H28 120.3
C28 C29 H29 119.6
C28 C29 C30 120.8(2)
C30 C29 H29 119.6
C25 C30 C29 119.7(2)
C25 C30 H30 120.2
C29 C30 H30 120.2
C32 C31 P1 120.17(19)
C36 C31 P1 120.51(18)
C36 C31 C32 118.2(2)
C31 C32 H32 119.6
C33 C32 C31 120.7(2)
C33 C32 H32 119.6
C32 C33 H33 119.8
C32 C33 C34 120.4(3)
C34 C33 H33 119.8
C33 C34 H34 120.3
C35 C34 C33 119.4(2)
C35 C34 H34 120.3
C34 C35 H35 119.8
C36 C35 C34 120.4(2)
C36 C35 H35 119.8
C31 C36 H36 119.6
C35 C36 C31 120.9(2)
C35 C36 H36 119.6
C38 C37 P1 116.5(2)
C38 C37 C42 119.2(2)
C42 C37 P1 123.7(2)
C37 C38 H38 119.8
C39 C38 C37 120.4(3)
C39 C38 H38 119.8
C38 C39 H39 120.1
C40 C39 C38 119.9(3)
C40 C39 H39 120.1
C39 C40 H40 119.9
C41 C40 C39 120.3(3)
C41 C40 H40 119.9
C40 C41 H41 120.0
C40 C41 C42 120.1(3)
C42 C41 H41 120.0
C37 C42 H42 119.9
C41 C42 C37 120.1(3)
C41 C42 H42 119.9

loop_
_geom_bond_atom_site_label_1
_geom_bond_atom_site_label_2
_geom_bond_distance
Ir1 Cl1 2.5062(6)
Ir1 P1 2.3800(6)
Ir1 N1 2.0818(19)
Ir1 N2 2.0869(19)
Ir1 C2 2.136(2)
Ir1 C10 1.922(3)
P1 C25 1.834(2)
P1 C31 1.828(2)
P1 C37 1.831(3)
N1 C3 1.431(3)
N1 C9 1.311(3)
N2 C18 1.316(3)
N2 C19 1.433(3)
C1 H1A 0.9800
C1 H1B 0.9800
C1 H1C 0.9800
C1 C2 1.526(3)
C2 H2A 0.9900
C2 H2B 0.9900
C3 C4 1.386(4)
C3 C8 1.400(3)
C4 H4 0.9500
C4 C5 1.383(4)
C5 H5 0.9500
C5 C6 1.398(4)
C6 H6 0.9500
C6 C7 1.382(4)
C7 H7 0.9500
C7 C8 1.389(4)
C8 H8 0.9500
C9 H9 0.9500
C9 C11 1.439(4)
C10 C11 1.410(3)
C10 C15 1.399(4)
C11 C12 1.394(4)
C12 C13 1.401(4)
C12 C16 1.514(3)
C13 H13 0.9500
C13 C14 1.405(4)
C14 C15 1.397(4)
C14 C17 1.505(4)
C15 C18 1.440(3)
C16 H16A 0.9800
C16 H16B 0.9800
C16 H16C 0.9800
C17 H17A 0.9800
C17 H17B 0.9800
C17 H17C 0.9800
C18 H18 0.9500
C19 C20 1.391(4)
C19 C24 1.393(4)
C20 H20 0.9500
C20 C21 1.391(4)
C21 H21 0.9500
C21 C22 1.378(5)
C22 H22 0.9500
C22 C23 1.388(5)
C23 H23 0.9500
C23 C24 1.388(4)
C24 H24 0.9500
C25 C26 1.409(4)
C25 C30 1.390(3)
C26 H26 0.9500
C26 C27 1.374(4)
C27 H27 0.9500
C27 C28 1.395(4)
C28 H28 0.9500
C28 C29 1.380(4)
C29 H29 0.9500
C29 C30 1.397(4)
C30 H30 0.9500
C31 C32 1.401(3)
C31 C36 1.397(3)
C32 H32 0.9500
C32 C33 1.385(4)
C33 H33 0.9500
C33 C34 1.388(4)
C34 H34 0.9500
C34 C35 1.387(4)
C35 H35 0.9500
C35 C36 1.386(4)
C36 H36 0.9500
C37 C38 1.397(4)
C37 C42 1.399(4)
C38 H38 0.9500
C38 C39 1.391(4)
C39 H39 0.9500
C39 C40 1.387(4)
C40 H40 0.9500
C40 C41 1.385(5)
C41 H41 0.9500
C41 C42 1.392(4)
C42 H42 0.9500

loop_
_geom_torsion_atom_site_label_1
_geom_torsion_atom_site_label_2
_geom_torsion_atom_site_label_3
_geom_torsion_atom_site_label_4
_geom_torsion
Ir1 P1 C25 C26 -173.66(16)
Ir1 P1 C25 C30 6.0(2)
Ir1 P1 C31 C32 -74.5(2)
Ir1 P1 C31 C36 93.31(19)
Ir1 P1 C37 C38 -52.4(2)
Ir1 P1 C37 C42 136.6(2)
Ir1 N1 C3 C4 46.0(3)
Ir1 N1 C3 C8 -135.1(2)
Ir1 N1 C9 C11 3.3(3)
Ir1 N2 C18 C15 2.6(3)
Ir1 N2 C19 C20 134.1(2)
Ir1 N2 C19 C24 -43.7(3)
Ir1 C10 C11 C9 -0.7(3)
Ir1 C10 C11 C12 179.96(18)
Ir1 C10 C15 C14 178.04(18)
Ir1 C10 C15 C18 -2.0(3)
Cl1 Ir1 P1 C25 -49.46(9)
Cl1 Ir1 P1 C31 -166.69(8)
Cl1 Ir1 P1 C37 72.42(10)
Cl1 Ir1 N1 C3 -2.3(2)
Cl1 Ir1 N1 C9 173.81(16)
Cl1 Ir1 N2 C18 -179.37(15)
Cl1 Ir1 N2 C19 1.6(2)
Cl1 Ir1 C2 C1 111.78(19)
Cl1 Ir1 C10 C11 -69.5(13)
Cl1 Ir1 C10 C15 109.4(12)
P1 Ir1 N1 C3 87.1(2)
P1 Ir1 N1 C9 -96.76(17)
P1 Ir1 N2 C18 91.80(16)
P1 Ir1 N2 C19 -87.23(19)
P1 Ir1 C2 C1 173.6(15)
P1 Ir1 C10 C11 94.51(18)
P1 Ir1 C10 C15 -86.54(18)
P1 C25 C26 C27 177.5(2)
P1 C25 C30 C29 -178.1(2)
P1 C31 C32 C33 169.1(2)
P1 C31 C36 C35 -168.61(19)
P1 C37 C38 C39 -169.7(2)
P1 C37 C42 C41 169.7(2)
N1 Ir1 P1 C25 -149.27(11)
N1 Ir1 P1 C31 93.51(10)
N1 Ir1 P1 C37 -27.38(12)
N1 Ir1 N2 C18 -7.5(3)
N1 Ir1 N2 C19 173.4(2)
N1 Ir1 C2 C1 -148.3(2)
N1 Ir1 C10 C11 1.88(18)
N1 Ir1 C10 C15 -179.2(2)
N1 C3 C4 C5 175.8(2)
N1 C3 C8 C7 -176.2(2)
N1 C9 C11 C10 -1.8(3)
N1 C9 C11 C12 177.4(2)
N2 Ir1 P1 C25 52.70(11)
N2 Ir1 P1 C31 -64.52(10)
N2 Ir1 P1 C37 174.59(11)
N2 Ir1 N1 C3 -174.23(19)
N2 Ir1 N1 C9 1.9(3)
N2 Ir1 C2 C1 9.6(2)
N2 Ir1 C10 C11 -176.3(2)
N2 Ir1 C10 C15 2.64(18)
N2 C19 C20 C21 -177.8(3)
N2 C19 C24 C23 178.6(2)
C2 Ir1 P1 C25 -111.3(16)
C2 Ir1 P1 C31 131.5(16)
C2 Ir1 P1 C37 10.6(16)
C2 Ir1 N1 C3 -91.4(2)
C2 Ir1 N1 C9 84.75(18)
C2 Ir1 N2 C18 -88.88(17)
C2 Ir1 N2 C19 92.1(2)
C2 Ir1 C10 C11 -83.31(19)
C2 Ir1 C10 C15 95.6(2)
C3 N1 C9 C11 179.9(2)
C3 C4 C5 C6 1.0(4)
C4 C3 C8 C7 2.7(4)
C4 C5 C6 C7 1.5(4)
C5 C6 C7 C8 -1.8(4)
C6 C7 C8 C3 -0.2(4)
C8 C3 C4 C5 -3.1(4)
C9 N1 C3 C4 -130.0(2)
C9 N1 C3 C8 48.9(3)
C9 C11 C12 C13 -177.5(2)
C9 C11 C12 C16 1.8(4)
C10 Ir1 P1 C25 131.51(12)
C10 Ir1 P1 C31 14.28(11)
C10 Ir1 P1 C37 -106.61(13)
C10 Ir1 N1 C3 -179.0(2)
C10 Ir1 N1 C9 -2.80(17)
C10 Ir1 N2 C18 -2.81(17)
C10 Ir1 N2 C19 178.2(2)
C10 Ir1 C2 C1 -69.1(2)
C10 C11 C12 C13 1.6(4)
C10 C11 C12 C16 -179.1(2)
C10 C15 C18 N2 -0.6(3)
C11 C10 C15 C14 -3.0(4)
C11 C10 C15 C18 176.9(2)
C11 C12 C13 C14 -2.4(4)
C12 C13 C14 C15 0.5(4)
C12 C13 C14 C17 -179.9(2)
C13 C14 C15 C10 2.2(4)
C13 C14 C15 C18 -177.7(2)
C14 C15 C18 N2 179.3(2)
C15 C10 C11 C9 -179.7(2)
C15 C10 C11 C12 1.0(4)
C16 C12 C13 C14 178.3(3)
C17 C14 C15 C10 -177.4(2)
C17 C14 C15 C18 2.7(4)
C18 N2 C19 C20 -44.8(3)
C18 N2 C19 C24 137.3(2)
C19 N2 C18 C15 -178.3(2)
C19 C20 C21 C22 -0.2(5)
C20 C19 C24 C23 0.7(4)
C20 C21 C22 C23 -0.4(5)
C21 C22 C23 C24 1.1(5)
C22 C23 C24 C19 -1.3(4)
C24 C19 C20 C21 0.1(4)
C25 P1 C31 C32 156.06(19)
C25 P1 C31 C36 -36.1(2)
C25 P1 C37 C38 80.7(2)
C25 P1 C37 C42 -90.3(2)
C25 C26 C27 C28 0.9(4)
C26 C25 C30 C29 1.5(4)
C26 C27 C28 C29 1.0(4)
C27 C28 C29 C30 -1.6(4)
C28 C29 C30 C25 0.3(4)
C30 C25 C26 C27 -2.1(4)
C31 P1 C25 C26 -53.1(2)
C31 P1 C25 C30 126.6(2)
C31 P1 C37 C38 -174.46(19)
C31 P1 C37 C42 14.6(3)
C31 C32 C33 C34 -0.7(4)
C32 C31 C36 C35 -0.6(4)
C32 C33 C34 C35 0.0(4)
C33 C34 C35 C36 0.4(4)
C34 C35 C36 C31 -0.1(4)
C36 C31 C32 C33 1.0(4)
C37 P1 C25 C26 55.6(2)
C37 P1 C25 C30 -124.7(2)
C37 P1 C31 C32 53.4(2)
C37 P1 C31 C36 -138.8(2)
C37 C38 C39 C40 -0.2(4)
C38 C37 C42 C41 -1.1(4)
C38 C39 C40 C41 -1.8(4)
C39 C40 C41 C42 2.4(5)
C40 C41 C42 C37 -1.0(4)
C42 C37 C38 C39 1.7(4)
